data_2005711
loop_
_publ_author_name
'Ferguson, G.'
'Glidewell, C.'

_publ_section_title
;
 Two- and Three-Dimensional Hydrogen-Bonding Networks in the Structures
 of 4,4'-Dihydroxybenzophenone and 4,4'-Thiodiphenol
;
_journal_issue 12
_journal_name_full 'Acta Crystallographica Section C'
_journal_page_first 3057
_journal_page_last 3062
_journal_paper_doi 10.1107/S0108270196011377
_journal_volume 52
_journal_year 1996
_chemical_formula_moiety 'C12 H10 O2 S'
_chemical_formula_structural '(H O C6 H4)2 S'
_chemical_formula_sum 'C12 H10 O2 S'
_chemical_formula_weight 218.26
_chemical_name_systematic
;
4,4'-Thiodiphenol
;
_space_group_IT_number 14
_symmetry_cell_setting monoclinic
_symmetry_space_group_name_Hall '-P 2yn'
_symmetry_space_group_name_H-M 'P 1 21/n 1'
_cell_angle_alpha 90.00
_cell_angle_beta 93.192(10)
_cell_angle_gamma 90.00
_cell_formula_units_Z 4
_cell_length_a 5.5808(8)
_cell_length_b 21.128(3)
_cell_length_c 8.8006(12)
_cell_measurement_reflns_used 25
_cell_measurement_temperature 294(1)
_cell_measurement_theta_max 18.60
_cell_measurement_theta_min 9.30
_cell_volume 1036.1(3)
_computing_cell_refinement 'SET4 and CELDIM (Enraf-Nonius, 1992)'
_computing_data_collection 'CAD4 (Enraf-Nonius, 1992)'
_computing_data_reduction 'DATRD2 in NRCVAX94'
_computing_molecular_graphics 'NRCVAX94, ORTEPII (Johnson, 1976), PLATON, PLUTON (Spek 1995b)'
_computing_publication_material 'NRCVAX94, SHELXL93 and WordPerfect macro PREPCIF'
_computing_structure_refinement 'NRCVAX94 and SHELXL93'
_computing_structure_solution 'SOLVER in NRCVAX94'
_diffrn_ambient_temperature 294.0(10)
_diffrn_measurement_device 'Enraf-Nonius CAD-4'
_diffrn_measurement_method \q/2\q
_diffrn_radiation_monochromator graphite
_diffrn_radiation_source 'X-ray tube'
_diffrn_radiation_type 'Molybdenum K\a'
_diffrn_radiation_wavelength 0.7107
_diffrn_reflns_av_R_equivalents 0.026
_diffrn_reflns_av_sigmaI/netI 0.2193
_diffrn_reflns_limit_h_max 7
_diffrn_reflns_limit_h_min -7
_diffrn_reflns_limit_k_max 26
_diffrn_reflns_limit_k_min 0
_diffrn_reflns_limit_l_max 11
_diffrn_reflns_limit_l_min 0
_diffrn_reflns_number 2370
_diffrn_reflns_theta_max 27
_diffrn_reflns_theta_min 2
_diffrn_standards_decay_% 'no decay, variation 0.9'
_diffrn_standards_interval_time 120
_diffrn_standards_number 3
_exptl_absorpt_coefficient_mu 0.286
_exptl_absorpt_correction_T_max 0.9776
_exptl_absorpt_correction_T_min 0.9240
_exptl_absorpt_correction_type 'Gaussian integration'
_exptl_crystal_colour colorless
_exptl_crystal_density_diffrn 1.399
_exptl_crystal_density_meas ?
_exptl_crystal_description plate
_exptl_crystal_F_000 456
_exptl_crystal_size_max 0.33
_exptl_crystal_size_mid 0.31
_exptl_crystal_size_min 0.08
_refine_diff_density_max 0.241
_refine_diff_density_min -0.230
_refine_ls_extinction_method none
_refine_ls_goodness_of_fit_all 0.825
_refine_ls_goodness_of_fit_obs 1.197
_refine_ls_hydrogen_treatment 'H atoms riding [SHELXL93 (Sheldrick, 1993) defaults, C-H 0.93, O-H 0.82\%A]'
_refine_ls_matrix_type full
_refine_ls_number_parameters 138
_refine_ls_number_reflns 2236
_refine_ls_number_restraints 0
_refine_ls_restrained_S_all 0.825
_refine_ls_restrained_S_obs 1.197
_refine_ls_R_factor_all 0.2068
_refine_ls_R_factor_obs 0.0472
_refine_ls_shift/esd_max 0.000
_refine_ls_shift/esd_mean 0.000
_refine_ls_structure_factor_coef Fsqd
_refine_ls_weighting_details 'w = 1/[\s^2^(Fo^2^)+(0.0370P)^2^] where P=(Fo^2^+2Fc^2^)/3'
_refine_ls_weighting_scheme calc
_refine_ls_wR_factor_all 0.1044
_refine_ls_wR_factor_obs 0.0837
_reflns_number_observed 775
_reflns_number_total 2236
_reflns_observed_criterion >2\s(I)
_cod_data_source_file ab1407.cif
_cod_data_source_block II
_cod_depositor_comments
;
The following automatic conversions were performed:

'_exptl_crystal_density_meas' value 'not measured' was changed to '?'
- the value is perceived as not measured.

Automatic conversion script
Id: cif_fix_values 3008 2015-01-20 13:52:24Z robertas 

The following automatic conversions were performed:

'_refine_ls_weighting_scheme' value 'calc w =
1/[\s^2^(Fo^2^)+(0.0370P)^2^] where P=(Fo^2^+2Fc^2^)/3' was changed
to 'calc'. New tag '_refine_ls_weighting_details' was created. The
value of the new tag was set to 'w = 1/[\s^2^(Fo^2^)+(0.0370P)^2^]
where P=(Fo^2^+2Fc^2^)/3'.

Automatic conversion script
Id: cif_fix_values 3143 2015-03-26 13:38:13Z robertas 
;
_cod_original_cell_volume 1036.1(2)
_cod_original_sg_symbol_H-M 'P 21/n'
_cod_database_code 2005711

loop_
_symmetry_equiv_pos_as_xyz
'x, y, z'
'-x+1/2, y+1/2, -z+1/2'
'-x, -y, -z'
'x-1/2, -y-1/2, z-1/2'

loop_
_atom_site_aniso_label
_atom_site_aniso_U_11
_atom_site_aniso_U_22
_atom_site_aniso_U_33
_atom_site_aniso_U_12
_atom_site_aniso_U_13
_atom_site_aniso_U_23
S1 0.0410(5) 0.0385(5) 0.1031(10) 0.0042(4) -0.0050(5) 0.0002(7)
O1 0.096(2) 0.0402(14) 0.060(2) 0.0235(14) 0.006(2) -0.0014(15)
O2 0.0537(14) 0.0447(14) 0.068(2) -0.0113(12) 0.0127(14) -0.0098(15)
C11 0.035(2) 0.034(2) 0.047(2) 0.001(2) -0.002(2) -0.006(2)
C12 0.042(2) 0.046(2) 0.049(3) -0.005(2) 0.003(2) -0.004(2)
C13 0.063(2) 0.033(2) 0.045(3) 0.000(2) 0.011(2) 0.000(2)
C14 0.054(2) 0.036(2) 0.032(2) 0.008(2) -0.005(2) -0.004(2)
C15 0.042(2) 0.040(2) 0.050(3) 0.004(2) 0.002(2) -0.006(2)
C16 0.049(2) 0.033(2) 0.053(3) -0.006(2) 0.008(2) 0.007(2)
C21 0.039(2) 0.029(2) 0.050(3) 0.0062(15) 0.004(2) 0.001(2)
C22 0.040(2) 0.045(2) 0.045(3) 0.007(2) -0.008(2) -0.006(2)
C23 0.053(2) 0.035(2) 0.050(3) 0.008(2) 0.000(2) 0.009(2)
C24 0.040(2) 0.038(2) 0.038(3) 0.003(2) 0.008(2) -0.004(2)
C25 0.039(2) 0.042(2) 0.047(3) 0.003(2) -0.007(2) 0.001(2)
C26 0.053(2) 0.038(2) 0.051(3) 0.009(2) -0.005(2) 0.005(2)

loop_
_atom_site_label
_atom_site_occupancy
_atom_site_fract_x
_atom_site_fract_y
_atom_site_fract_z
_atom_site_U_iso_or_equiv
_atom_site_thermal_displace_type
_atom_site_calc_flag
_atom_site_refinement_flags
_atom_site_disorder_group
_atom_site_type_symbol
S1 1 0.10327(15) 0.29058(4) 0.36646(13) 0.0612(4) Uani d . . S
O1 1 0.5863(4) 0.04138(9) 0.3951(3) 0.0655(8) Uani d . . O
O2 1 0.8143(4) 0.49949(10) 0.3856(2) 0.0551(7) Uani d . . O
C11 1 0.2679(5) 0.21882(14) 0.3813(4) 0.0389(9) Uani d . . C
C12 1 0.1731(5) 0.17071(15) 0.4652(4) 0.0457(9) Uani d . . C
C13 1 0.2767(6) 0.11133(14) 0.4682(4) 0.0467(9) Uani d . . C
C14 1 0.4799(6) 0.10030(15) 0.3917(4) 0.0409(9) Uani d . . C
C15 1 0.5797(5) 0.14836(14) 0.3104(4) 0.0443(9) Uani d . . C
C16 1 0.4717(5) 0.20701(14) 0.3044(4) 0.0449(9) Uani d . . C
C21 1 0.3263(5) 0.35069(14) 0.3744(4) 0.0393(9) Uani d . . C
C22 1 0.2933(5) 0.40177(15) 0.2780(4) 0.0439(9) Uani d . . C
C23 1 0.4523(6) 0.45232(14) 0.2844(4) 0.0461(10) Uani d . . C
C24 1 0.6492(5) 0.45055(14) 0.3850(4) 0.0384(9) Uani d . . C
C25 1 0.6834(5) 0.40010(14) 0.4824(4) 0.0430(9) Uani d . . C
C26 1 0.5207(6) 0.35070(15) 0.4781(4) 0.0475(9) Uani d . . C
H1A 0.50 0.5037 0.0166 0.4414 0.098 Uiso calc PR 1 H
H1B 0.50 0.5973 0.0285 0.3079 0.098 Uiso calc PR 2 H
H2A 0.50 0.9486 0.4856 0.4088 0.083 Uiso calc PR 1 H
H2B 0.50 0.7789 0.5263 0.4478 0.083 Uiso calc PR 2 H
H12 1 0.0384 0.17831 0.5201 0.055 Uiso calc R . H
H13 1 0.2084 0.07876 0.5222 0.056 Uiso calc R . H
H15 1 0.7191 0.14127 0.2598 0.053 Uiso calc R . H
H16 1 0.5373 0.23912 0.2476 0.054 Uiso calc R . H
H22 1 0.1626 0.40237 0.2077 0.053 Uiso calc R . H
H23 1 0.4256 0.48713 0.2210 0.055 Uiso calc R . H
H25 1 0.8161 0.39918 0.5512 0.052 Uiso calc R . H
H26 1 0.5426 0.31715 0.5459 0.057 Uiso calc R . H

loop_
_atom_type_symbol
_atom_type_description
_atom_type_scat_dispersion_real
_atom_type_scat_dispersion_imag
_atom_type_scat_source
C C 0.0033 0.0016 'International Tables Vol C Tables 4.2.6.8 and 6.1.1.4'
H H 0.0000 0.0000 'International Tables Vol C Tables 4.2.6.8 and 6.1.1.4'
O O 0.0106 0.0060 'International Tables Vol C Tables 4.2.6.8 and 6.1.1.4'
S S 0.1246 0.1234 'International Tables Vol C Tables 4.2.6.8 and 6.1.1.4'

loop_
_geom_angle_atom_site_label_1
_geom_angle_atom_site_label_2
_geom_angle_atom_site_label_3
_geom_angle
C11 S1 C21 104.44(14)
S1 C11 C12 117.2(2)
S1 C11 C16 123.8(3)
C12 C11 C16 118.8(3)
C11 C12 C13 120.5(3)
C12 C13 C14 120.1(3)
O1 C14 C13 120.6(3)
O1 C14 C15 119.4(3)
C13 C14 C15 119.9(3)
C14 C15 C16 119.6(3)
C11 C16 C15 121.0(3)
S1 C21 C22 117.8(2)
S1 C21 C26 123.3(3)
C22 C21 C26 118.7(3)
C21 C22 C23 121.0(3)
C22 C23 C24 119.5(3)
O2 C24 C23 119.4(3)
O2 C24 C25 120.5(3)
C23 C24 C25 120.1(3)
C24 C25 C26 120.0(3)
C21 C26 C25 120.7(3)

loop_
_geom_bond_atom_site_label_1
_geom_bond_atom_site_label_2
_geom_bond_distance
S1 C11 1.774(3)
S1 C21 1.777(3)
O1 C14 1.379(3)
O2 C24 1.385(3)
C11 C12 1.379(4)
C11 C16 1.378(4)
C12 C13 1.381(4)
C13 C14 1.371(4)
C14 C15 1.377(4)
C15 C16 1.377(4)
C21 C22 1.378(4)
C21 C26 1.379(4)
C22 C23 1.387(4)
C23 C24 1.373(4)
C24 C25 1.374(4)
C25 C26 1.383(4)

loop_
_geom_torsion_atom_site_label_1
_geom_torsion_atom_site_label_2
_geom_torsion_atom_site_label_3
_geom_torsion_atom_site_label_4
_geom_torsion
C21 S1 C11 C16 -43.3(3)
C21 S1 C11 C12 142.2(3)
C16 C11 C12 C13 -1.9(5)
S1 C11 C12 C13 172.9(3)
C11 C12 C13 C14 2.2(5)
C12 C13 C14 C15 -0.6(5)
C12 C13 C14 O1 179.3(3)
C13 C14 C15 C16 -1.1(5)
O1 C14 C15 C16 178.9(3)
C14 C15 C16 C11 1.4(5)
C12 C11 C16 C15 0.1(5)
S1 C11 C16 C15 -174.3(2)
C11 S1 C21 C22 139.3(3)
C11 S1 C21 C26 -45.1(3)
C26 C21 C22 C23 0.2(5)
S1 C21 C22 C23 176.0(2)
C21 C22 C23 C24 2.0(5)
C22 C23 C24 C25 -2.4(5)
C22 C23 C24 O2 176.6(3)
C23 C24 C25 C26 0.6(5)
O2 C24 C25 C26 -178.3(3)
C22 C21 C26 C25 -1.9(5)
S1 C21 C26 C25 -177.5(2)
C24 C25 C26 C21 1.5(5)
